data_7014392
loop_
_publ_author_name
'Singh, Keisham Sarjit'
'Svitlyk, Volodymyr'
'Mozharivskyj, Yurij'

_publ_section_title
;
 Mono and dinuclear arene ruthenium(II) triazoles by 1,3-dipolar
 cycloadditions to a coordinated azide in ruthenium(II) compounds.
;
_journal_issue 5
_journal_name_full 'Dalton transactions (Cambridge, England : 2003)'
_journal_page_first 1020
_journal_page_last 1023
_journal_paper_doi 10.1039/c0dt00698j
_journal_volume 40
_journal_year 2011
_chemical_formula_sum 'C21 H28 N3 O6 Ru'
_chemical_formula_weight 519.54
_chemical_name_systematic
;
?
;
_space_group_IT_number 2
_symmetry_cell_setting triclinic
_symmetry_space_group_name_Hall '-P 1'
_symmetry_space_group_name_H-M 'P -1'
_atom_sites_solution_hydrogens geom
_atom_sites_solution_primary direct
_atom_sites_solution_secondary difmap
_audit_creation_method SHELXL-97
_cell_angle_alpha 95.894(9)
_cell_angle_beta 102.640(9)
_cell_angle_gamma 109.373(9)
_cell_formula_units_Z 2
_cell_length_a 8.5202(10)
_cell_length_b 11.2899(12)
_cell_length_c 12.7502(14)
_cell_measurement_reflns_used 5995
_cell_measurement_temperature 293(2)
_cell_measurement_theta_max 29.30
_cell_measurement_theta_min 1.95
_cell_volume 1108.3(2)
_computing_cell_refinement X-Area
_computing_data_collection X-Area
_computing_data_reduction X-Red32
_computing_publication_material 'SHELXL-97 (Sheldrick, 1997)'
_computing_structure_refinement 'SHELXL-97 (Sheldrick, 1997)'
_computing_structure_solution 'SHELXS-97 (Sheldrick, 1990)'
_diffrn_ambient_temperature 293(2)
_diffrn_measured_fraction_theta_full 0.988
_diffrn_measured_fraction_theta_max 0.988
_diffrn_measurement_device_type 'STOE IPDSII'
_diffrn_measurement_method 'omega scan'
_diffrn_radiation_monochromator graphite
_diffrn_radiation_source 'fine-focus sealed tube'
_diffrn_radiation_type MoK\a
_diffrn_radiation_wavelength 0.71073
_diffrn_reflns_av_R_equivalents 0.1771
_diffrn_reflns_av_sigmaI/netI 0.3413
_diffrn_reflns_limit_h_max 11
_diffrn_reflns_limit_h_min -11
_diffrn_reflns_limit_k_max 15
_diffrn_reflns_limit_k_min -15
_diffrn_reflns_limit_l_max 17
_diffrn_reflns_limit_l_min -17
_diffrn_reflns_number 21097
_diffrn_reflns_theta_full 29.30
_diffrn_reflns_theta_max 29.30
_diffrn_reflns_theta_min 1.95
_exptl_absorpt_coefficient_mu 0.749
_exptl_absorpt_correction_T_max 0.9529
_exptl_absorpt_correction_T_min 0.8502
_exptl_absorpt_correction_type numerical
_exptl_absorpt_process_details X-red
_exptl_crystal_colour orange
_exptl_crystal_density_diffrn 1.557
_exptl_crystal_density_method 'not measured'
_exptl_crystal_description plate
_exptl_crystal_F_000 534
_exptl_crystal_size_max 0.2815
_exptl_crystal_size_mid 0.2134
_exptl_crystal_size_min 0.1821
_refine_diff_density_max 0.611
_refine_diff_density_min -0.668
_refine_diff_density_rms 0.095
_refine_ls_extinction_coef 0.0009(2)
_refine_ls_extinction_expression Fc^*^=kFc[1+0.001xFc^2^\l^3^/sin(2\q)]^-1/4^
_refine_ls_extinction_method SHELXL
_refine_ls_goodness_of_fit_ref 0.664
_refine_ls_hydrogen_treatment noref
_refine_ls_matrix_type full
_refine_ls_number_parameters 277
_refine_ls_number_reflns 5995
_refine_ls_number_restraints 0
_refine_ls_restrained_S_all 0.664
_refine_ls_R_factor_all 0.1758
_refine_ls_R_factor_gt 0.0536
_refine_ls_shift/su_max 0.000
_refine_ls_shift/su_mean 0.000
_refine_ls_structure_factor_coef Fsqd
_refine_ls_weighting_details 'calc w=1/[\s^2^(Fo^2^)+(0.0000P)^2^+0.0000P] where P=(Fo^2^+2Fc^2^)/3'
_refine_ls_weighting_scheme calc
_refine_ls_wR_factor_gt 0.0653
_refine_ls_wR_factor_ref 0.0850
_reflns_number_gt 2164
_reflns_number_total 5995
_reflns_threshold_expression >2sigma(I)
_cod_data_source_file C0DT00698J.TXT
_cod_data_source_block kss-4
_cod_depositor_comments
;
The following automatic conversions were performed:
'_symmetry_cell_setting' value 'Triclinic' changed to 'triclinic'
according to '/home/saulius/struct/CIF-dictionaries/cif_core.dic'
dictionary named 'cif_core.dic' version 2.4.1 from 2010-06-29.

Automatic conversion script
Id: cif_fix_enum 1555 2011-01-17 13:19:09Z saulius 
;
_cod_original_sg_symbol_H-M P-1
_cod_database_code 7014392

loop_
_symmetry_equiv_pos_as_xyz
'x, y, z'
'-x, -y, -z'

loop_
_atom_site_label
_atom_site_type_symbol
_atom_site_fract_x
_atom_site_fract_y
_atom_site_fract_z
_atom_site_U_iso_or_equiv
_atom_site_adp_type
_atom_site_occupancy
_atom_site_symmetry_multiplicity
_atom_site_calc_flag
_atom_site_refinement_flags
_atom_site_disorder_assembly
_atom_site_disorder_group
Ru1 Ru 0.75388(7) 0.83596(5) 0.58068(5) 0.03005(16) Uani 1 1 d . . .
N32 N 0.8372(6) 0.9987(4) 0.7047(4) 0.0359(14) Uani 1 1 d . . .
N33 N 0.9401(7) 1.1122(5) 0.7007(5) 0.0556(16) Uani 1 1 d . . .
O37 O 0.7853(6) 1.0328(5) 1.0088(4) 0.0763(17) Uani 1 1 d . . .
N31 N 0.8019(7) 0.9885(5) 0.7983(5) 0.0645(18) Uani 1 1 d . . .
O36 O 0.9271(9) 1.2395(5) 1.0287(5) 0.120(2) Uani 1 1 d . . .
C34 C 0.9691(8) 1.1854(6) 0.7987(6) 0.0531(19) Uani 1 1 d . . .
C35 C 0.8791(9) 1.1066(6) 0.8611(6) 0.0561(19) Uani 1 1 d . . .
C11 C 0.7279(5) 0.6507(4) 0.6214(5) 0.0444(18) Uani 1 1 d G . .
C12 C 0.7048(6) 0.6412(3) 0.5091(5) 0.049(2) Uani 1 1 d G . .
C13 C 0.5830(7) 0.6819(4) 0.4479(3) 0.052(2) Uani 1 1 d G . .
C14 C 0.4843(5) 0.7321(4) 0.4990(5) 0.055(2) Uani 1 1 d G . .
C15 C 0.5075(5) 0.7415(4) 0.6113(5) 0.050(2) Uani 1 1 d G . .
C16 C 0.6293(6) 0.7008(4) 0.6725(3) 0.053(2) Uani 1 1 d G . .
C36 C 0.8667(10) 1.1327(8) 0.9745(7) 0.071(2) Uani 1 1 d . . .
C26 C 0.6486(9) 0.7050(7) 0.7960(7) 0.077(3) Uani 1 1 d . . .
H26A H 0.6756 0.7911 0.8319 0.115 Uiso 1 1 calc R . .
H26B H 0.7398 0.6762 0.8262 0.115 Uiso 1 1 calc R . .
H26C H 0.5422 0.6504 0.8068 0.115 Uiso 1 1 calc R . .
C39 C 0.6454(11) 0.9289(8) 1.1309(7) 0.106(3) Uani 1 1 d . . .
H39A H 0.5292 0.9254 1.1040 0.159 Uiso 1 1 calc R . .
H39B H 0.6663 0.9213 1.2066 0.159 Uiso 1 1 calc R . .
H39C H 0.6611 0.8600 1.0892 0.159 Uiso 1 1 calc R . .
C22 C 0.8169(9) 0.5889(6) 0.4553(7) 0.088(3) Uani 1 1 d . . .
H22A H 0.7520 0.5432 0.3826 0.132 Uiso 1 1 calc R . .
H22B H 0.8528 0.5322 0.4975 0.132 Uiso 1 1 calc R . .
H22C H 0.9168 0.6584 0.4520 0.132 Uiso 1 1 calc R . .
C38 C 0.7677(11) 1.0522(8) 1.1201(7) 0.090(3) Uani 1 1 d . . .
H38A H 0.7231 1.1198 1.1312 0.108 Uiso 1 1 calc R . .
H38B H 0.8785 1.0750 1.1734 0.108 Uiso 1 1 calc R . .
C23 C 0.5589(10) 0.6774(7) 0.3253(6) 0.095(3) Uani 1 1 d . . .
H23A H 0.5494 0.7557 0.3075 0.142 Uiso 1 1 calc R . .
H23B H 0.4557 0.6068 0.2857 0.142 Uiso 1 1 calc R . .
H23C H 0.6566 0.6667 0.3055 0.142 Uiso 1 1 calc R . .
C24 C 0.3639(8) 0.7916(6) 0.4366(7) 0.086(3) Uani 1 1 d . . .
H24A H 0.2470 0.7318 0.4173 0.130 Uiso 1 1 calc R . .
H24B H 0.3964 0.8123 0.3714 0.130 Uiso 1 1 calc R . .
H24C H 0.3729 0.8681 0.4822 0.130 Uiso 1 1 calc R . .
C21 C 0.8737(8) 0.6171(6) 0.6886(7) 0.086(3) Uani 1 1 d . . .
H21A H 0.9759 0.6522 0.6646 0.128 Uiso 1 1 calc R . .
H21B H 0.8400 0.5258 0.6787 0.128 Uiso 1 1 calc R . .
H21C H 0.8967 0.6522 0.7646 0.128 Uiso 1 1 calc R . .
O46 O 1.1652(13) 1.3742(8) 0.9051(7) 0.220(6) Uani 1 1 d . . .
C25 C 0.4043(8) 0.8003(7) 0.6720(7) 0.095(3) Uani 1 1 d . . .
H25A H 0.3347 0.8326 0.6216 0.142 Uiso 1 1 calc R . .
H25B H 0.4830 0.8689 0.7303 0.142 Uiso 1 1 calc R . .
H25C H 0.3310 0.7358 0.7017 0.142 Uiso 1 1 calc R . .
C45 C 1.0717(18) 1.3238(8) 0.8277(10) 0.105(4) Uani 1 1 d . . .
O45 O 1.0328(12) 1.3914(8) 0.7658(10) 0.192(5) Uani 1 1 d . . .
C48 C 1.2823(17) 1.5571(9) 1.0327(10) 0.173(5) Uani 1 1 d . . .
H48A H 1.1914 1.5147 1.0643 0.260 Uiso 1 1 calc R . .
H48B H 1.3114 1.6479 1.0500 0.260 Uiso 1 1 calc R . .
H48C H 1.3820 1.5368 1.0617 0.260 Uiso 1 1 calc R . .
C47 C 1.2291(19) 1.5179(10) 0.9237(11) 0.223(8) Uani 1 1 d . . .
H47A H 1.3237 1.5511 0.8912 0.268 Uiso 1 1 calc R . .
H47B H 1.1370 1.5466 0.8919 0.268 Uiso 1 1 calc R . .
O1 O 1.0213(4) 0.8918(3) 0.5868(3) 0.0352(11) Uani 1 1 d . . .
O2 O 0.7773(4) 0.9666(3) 0.4712(3) 0.0362(11) Uani 1 1 d . . .
C01 C 1.0688(7) 0.9785(5) 0.5318(5) 0.0282(14) Uani 1 1 d . . .

loop_
_atom_site_aniso_label
_atom_site_aniso_U_11
_atom_site_aniso_U_22
_atom_site_aniso_U_33
_atom_site_aniso_U_23
_atom_site_aniso_U_13
_atom_site_aniso_U_12
Ru1 0.0285(3) 0.0212(2) 0.0371(3) 0.0055(2) 0.0106(2) 0.00379(17)
N32 0.044(3) 0.035(3) 0.022(4) -0.002(2) 0.019(3) 0.003(2)
N33 0.066(4) 0.050(3) 0.040(4) -0.009(3) 0.012(3) 0.015(3)
O37 0.096(4) 0.066(3) 0.063(4) 0.014(3) 0.049(3) 0.008(3)
N31 0.062(4) 0.038(3) 0.071(5) -0.014(3) 0.016(4) 0.000(3)
O36 0.209(7) 0.060(4) 0.077(5) -0.003(3) 0.058(5) 0.023(4)
C34 0.051(4) 0.040(4) 0.059(6) 0.006(4) 0.015(4) 0.005(3)
C35 0.069(5) 0.043(4) 0.049(6) 0.005(4) 0.012(4) 0.015(4)
C11 0.039(4) 0.029(3) 0.074(6) 0.017(4) 0.025(4) 0.016(3)
C12 0.056(5) 0.020(3) 0.072(6) 0.005(4) 0.037(5) 0.002(3)
C13 0.056(5) 0.033(4) 0.043(5) -0.003(3) 0.012(4) -0.009(3)
C14 0.033(4) 0.031(4) 0.084(7) 0.007(4) 0.004(4) -0.001(3)
C15 0.034(4) 0.036(4) 0.082(7) 0.013(4) 0.029(5) 0.004(3)
C16 0.066(5) 0.031(4) 0.047(6) 0.020(4) 0.006(5) -0.001(4)
C36 0.080(6) 0.058(5) 0.068(7) -0.007(5) 0.015(5) 0.023(5)
C26 0.091(6) 0.062(5) 0.088(7) 0.032(5) 0.041(5) 0.026(4)
C39 0.136(8) 0.120(7) 0.098(8) 0.070(6) 0.078(7) 0.050(6)
C22 0.081(5) 0.036(4) 0.136(9) -0.011(5) 0.052(6) 0.002(4)
C38 0.114(7) 0.100(7) 0.051(6) -0.004(5) 0.045(6) 0.024(6)
C23 0.111(7) 0.067(5) 0.060(7) -0.006(5) 0.022(5) -0.019(5)
C24 0.055(5) 0.067(5) 0.116(8) 0.015(5) -0.007(5) 0.014(4)
C21 0.062(5) 0.053(4) 0.128(8) 0.031(5) 0.011(5) 0.008(4)
O46 0.259(11) 0.104(6) 0.113(8) -0.004(6) -0.046(7) -0.099(6)
C25 0.061(5) 0.086(6) 0.151(9) 0.016(6) 0.049(6) 0.032(4)
C45 0.163(11) 0.037(5) 0.078(9) 0.009(5) 0.044(8) -0.018(6)
O45 0.176(8) 0.070(5) 0.298(15) 0.031(7) 0.043(9) 0.017(5)
C48 0.259(15) 0.071(7) 0.165(14) 0.007(8) 0.059(12) 0.032(9)
C47 0.296(17) 0.077(8) 0.167(15) -0.061(9) 0.076(14) -0.081(9)
O1 0.032(2) 0.024(2) 0.053(3) 0.020(2) 0.013(2) 0.0092(17)
O2 0.030(2) 0.031(2) 0.044(3) 0.009(2) 0.006(2) 0.0090(18)
C01 0.030(4) 0.025(3) 0.024(4) -0.004(3) 0.000(3) 0.010(3)

loop_
_atom_type_symbol
_atom_type_description
_atom_type_scat_dispersion_real
_atom_type_scat_dispersion_imag
_atom_type_scat_source
C C 0.0033 0.0016 'International Tables Vol C Tables 4.2.6.8 and 6.1.1.4'
H H 0.0000 0.0000 'International Tables Vol C Tables 4.2.6.8 and 6.1.1.4'
N N 0.0061 0.0033 'International Tables Vol C Tables 4.2.6.8 and 6.1.1.4'
O O 0.0106 0.0060 'International Tables Vol C Tables 4.2.6.8 and 6.1.1.4'
Ru Ru -1.2594 0.8363 'International Tables Vol C Tables 4.2.6.8 and 6.1.1.4'

loop_
_geom_angle_atom_site_label_1
_geom_angle_atom_site_label_2
_geom_angle_atom_site_label_3
_geom_angle
_geom_angle_site_symmetry_1
_geom_angle_site_symmetry_3
_geom_angle_publ_flag
N32 Ru1 O2 85.56(17) . . ?
N32 Ru1 O1 84.32(17) . . ?
O2 Ru1 O1 78.66(14) . . ?
N32 Ru1 C13 159.2(2) . . ?
O2 Ru1 C13 90.36(15) . . ?
O1 Ru1 C13 114.85(18) . . ?
N32 Ru1 C14 122.1(2) . . ?
O2 Ru1 C14 92.52(16) . . ?
O1 Ru1 C14 151.7(2) . . ?
C13 Ru1 C14 37.61(6) . . ?
N32 Ru1 C12 157.4(2) . . ?
O2 Ru1 C12 115.40(18) . . ?
O1 Ru1 C12 91.51(14) . . ?
C13 Ru1 C12 37.60(6) . . ?
C14 Ru1 C12 67.86(8) . . ?
N32 Ru1 C15 96.77(17) . . ?
O2 Ru1 C15 120.27(19) . . ?
O1 Ru1 C15 161.07(18) . . ?
C13 Ru1 C15 67.85(8) . . ?
C14 Ru1 C15 37.59(6) . . ?
C12 Ru1 C15 80.22(7) . . ?
N32 Ru1 C11 120.6(2) . . ?
O2 Ru1 C11 152.70(19) . . ?
O1 Ru1 C11 95.31(14) . . ?
C13 Ru1 C11 67.83(8) . . ?
C14 Ru1 C11 80.22(7) . . ?
C12 Ru1 C11 37.57(6) . . ?
C15 Ru1 C11 67.79(8) . . ?
N32 Ru1 C16 96.14(17) . . ?
O2 Ru1 C16 157.83(18) . . ?
O1 Ru1 C16 123.51(18) . . ?
C13 Ru1 C16 80.22(7) . . ?
C14 Ru1 C16 67.82(8) . . ?
C12 Ru1 C16 67.80(8) . . ?
C15 Ru1 C16 37.56(6) . . ?
C11 Ru1 C16 37.55(6) . . ?
N31 N32 N33 114.4(5) . . ?
N31 N32 Ru1 120.4(4) . . ?
N33 N32 Ru1 124.8(4) . . ?
N32 N33 C34 105.5(5) . . ?
C36 O37 C38 117.1(6) . . ?
N32 N31 C35 106.2(5) . . ?
N33 C34 C35 107.4(6) . . ?
N33 C34 C45 123.9(7) . . ?
C35 C34 C45 128.7(7) . . ?
N31 C35 C34 106.4(7) . . ?
N31 C35 C36 121.8(7) . . ?
C34 C35 C36 131.7(7) . . ?
C12 C11 C16 120.0 . . ?
C12 C11 C21 119.1(5) . . ?
C16 C11 C21 120.7(5) . . ?
C12 C11 Ru1 71.14(13) . . ?
C16 C11 Ru1 71.24(13) . . ?
C21 C11 Ru1 125.2(3) . . ?
C11 C12 C13 120.0 . . ?
C11 C12 C22 119.1(5) . . ?
C13 C12 C22 120.9(5) . . ?
C11 C12 Ru1 71.28(14) . . ?
C13 C12 Ru1 71.14(13) . . ?
C22 C12 Ru1 128.9(3) . . ?
C14 C13 C12 120.0 . . ?
C14 C13 C23 118.6(5) . . ?
C12 C13 C23 121.3(5) . . ?
C14 C13 Ru1 71.21(13) . . ?
C12 C13 Ru1 71.25(13) . . ?
C23 C13 Ru1 128.1(3) . . ?
C13 C14 C15 120.0 . . ?
C13 C14 C24 121.3(5) . . ?
C15 C14 C24 118.4(5) . . ?
C13 C14 Ru1 71.18(13) . . ?
C15 C14 Ru1 71.27(14) . . ?
C24 C14 Ru1 124.1(3) . . ?
C14 C15 C16 120.0 . . ?
C14 C15 C25 121.7(5) . . ?
C16 C15 C25 118.3(5) . . ?
C14 C15 Ru1 71.14(14) . . ?
C16 C15 Ru1 71.27(13) . . ?
C25 C15 Ru1 128.6(3) . . ?
C15 C16 C11 120.0 . . ?
C15 C16 C26 120.0(5) . . ?
C11 C16 C26 120.0(5) . . ?
C15 C16 Ru1 71.16(13) . . ?
C11 C16 Ru1 71.21(12) . . ?
C26 C16 Ru1 132.8(3) . . ?
O36 C36 O37 123.7(8) . . ?
O36 C36 C35 122.0(8) . . ?
O37 C36 C35 114.3(7) . . ?
O37 C38 C39 105.6(6) . . ?
C45 O46 C47 116.4(13) . . ?
O46 C45 O45 115.5(11) . . ?
O46 C45 C34 126.1(13) . . ?
O45 C45 C34 117.7(13) . . ?
C48 C47 O46 105.5(12) . . ?
C01 O1 Ru1 112.6(3) . . ?
C01 O2 Ru1 112.9(4) 2_776 . ?
O2 C01 O1 124.5(5) 2_776 . ?
O2 C01 C01 117.9(7) 2_776 2_776 ?
O1 C01 C01 117.6(6) . 2_776 ?

loop_
_geom_bond_atom_site_label_1
_geom_bond_atom_site_label_2
_geom_bond_distance
_geom_bond_site_symmetry_2
_geom_bond_publ_flag
Ru1 N32 2.104(5) . ?
Ru1 O2 2.125(4) . ?
Ru1 O1 2.134(3) . ?
Ru1 C13 2.156(4) . ?
Ru1 C14 2.156(4) . ?
Ru1 C12 2.157(3) . ?
Ru1 C15 2.158(4) . ?
Ru1 C11 2.159(4) . ?
Ru1 C16 2.159(4) . ?
N32 N31 1.300(7) . ?
N32 N33 1.305(6) . ?
N33 C34 1.349(7) . ?
O37 C36 1.289(8) . ?
O37 C38 1.461(8) . ?
N31 C35 1.349(7) . ?
O36 C36 1.207(7) . ?
C34 C35 1.405(8) . ?
C34 C45 1.475(10) . ?
C35 C36 1.479(9) . ?
C11 C12 1.3900 . ?
C11 C16 1.3900 . ?
C11 C21 1.527(7) . ?
C12 C13 1.3900 . ?
C12 C22 1.519(7) . ?
C13 C14 1.3900 . ?
C13 C23 1.525(8) . ?
C14 C15 1.3900 . ?
C14 C24 1.532(7) . ?
C15 C16 1.3900 . ?
C15 C25 1.547(7) . ?
C16 C26 1.541(8) . ?
C39 C38 1.477(9) . ?
O46 C45 1.082(13) . ?
O46 C47 1.505(13) . ?
C45 O45 1.222(14) . ?
C48 C47 1.341(13) . ?
O1 C01 1.271(6) . ?
O2 C01 1.262(6) 2_776 ?
C01 O2 1.262(6) 2_776 ?
C01 C01 1.520(11) 2_776 ?
